data_1569697
loop_
_publ_author_name
'Wu, Huai-Yu'
'Hu, Chun-Li'
'Xu, Miao-Bin'
'Chen, Qian-Qian'
'Ma, Nan'
'Huang, Xiao-Ying'
'Du, Ke-Zhao'
'Chen, Jin'

_publ_section_title
;
 From H<sub>12</sub>C<sub>4</sub>N<sub>2</sub>CdI<sub>4</sub> to
 H<sub>11</sub>C<sub>4</sub>N<sub>2</sub>CdI<sub>3</sub>: a highly
 polarizable CdNI<sub>3</sub> tetrahedron induced a sharp enhancement of
 second harmonic generation response and birefringence.
;
_journal_issue 35
_journal_name_full 'Chemical science'
_journal_page_first 9533
_journal_page_last 9542
_journal_paper_doi 10.1039/d3sc03052k
_journal_volume 14
_journal_year 2023
_chemical_formula_moiety 'Cd I4, C4 H12 N2'
_chemical_formula_sum 'C4 H12 Cd I4 N2'
_chemical_formula_weight 708.16
_space_group_crystal_system orthorhombic
_space_group_IT_number 19
_space_group_name_Hall 'P 2ac 2ab'
_space_group_name_H-M_alt 'P 21 21 21'
_atom_sites_solution_hydrogens geom
_atom_sites_solution_primary iterative
_audit_creation_date 2023-04-30
_audit_creation_method
;
Olex2 1.5
(compiled 2023.03.06 svn.rbb2c1857 for OlexSys, GUI svn.r6748)
;
_audit_update_record
;
2023-05-19 deposited with the CCDC.	2023-08-17 downloaded from the CCDC.
;
_cell_angle_alpha 90
_cell_angle_beta 90
_cell_angle_gamma 90
_cell_formula_units_Z 4
_cell_length_a 9.0318(5)
_cell_length_b 12.2358(6)
_cell_length_c 13.0518(7)
_cell_measurement_reflns_used 4947
_cell_measurement_temperature 293(2)
_cell_measurement_theta_max 27.5740
_cell_measurement_theta_min 3.6720
_cell_volume 1442.37(13)
_computing_cell_refinement 'CrysAlisPro 1.171.41.113a (Rigaku OD, 2021)'
_computing_data_collection 'CrysAlisPro 1.171.41.113a (Rigaku OD, 2021)'
_computing_data_reduction 'CrysAlisPro 1.171.41.113a (Rigaku OD, 2021)'
_computing_molecular_graphics 'Olex2 1.5 (Dolomanov et al., 2009)'
_computing_publication_material 'Olex2 1.5 (Dolomanov et al., 2009)'
_computing_structure_refinement 'SHELXL 2018/3 (Sheldrick, 2015)'
_computing_structure_solution 'olex2.solve 1.5 (Bourhis et al., 2015)'
_diffrn_ambient_temperature 293(2)
_diffrn_detector 'CCD plate'
_diffrn_detector_area_resol_mean 8.0606
_diffrn_detector_type Eos
_diffrn_measured_fraction_theta_full 0.993
_diffrn_measured_fraction_theta_max 0.994
_diffrn_measurement_details
;
List of Runs (angles in degrees, time in seconds):

  # Type    Start    End  Width  t~exp~   \w     \q     \k     \f   Frames
#--------------------------------------------------------------------------
  1  \w    -43.00  18.00   1.00    1.00    --   15.65 -57.00 -90.00   61
  2  \w    -21.00  39.00   1.00    1.00    --   15.65 -19.00 -90.00   60
  3  \w    -25.00  21.00   1.00    1.00    --  -16.59 -99.00 -90.00   46
  4  \w    -24.00  14.00   1.00    1.00    --  -16.59 -99.00-180.00   38
  5  \w     36.00  61.00   1.00    1.00    --   15.65-178.00 -60.00   25
  6  \w    -19.00   8.00   1.00    1.00    --  -16.59 -99.00  90.00   27
  7  \w     -1.00  85.00   1.00    1.00    --   15.65  38.00  90.00   86
  8  \w     49.00  88.00   1.00    1.00    --   15.65 178.00-120.00   39
;
_diffrn_measurement_device 'four-circle diffractometer'
_diffrn_measurement_device_type 'Xcalibur, Eos, Gemini'
_diffrn_measurement_method '\w scans'
_diffrn_orient_matrix_type 'CrysAlisPro convention (1999,Acta A55,543-557)'
_diffrn_orient_matrix_UB_11 -0.0258701000
_diffrn_orient_matrix_UB_12 -0.0532843000
_diffrn_orient_matrix_UB_13 -0.0115237000
_diffrn_orient_matrix_UB_21 -0.0181187000
_diffrn_orient_matrix_UB_22 -0.0081083000
_diffrn_orient_matrix_UB_23 0.0523735000
_diffrn_orient_matrix_UB_31 -0.0718830000
_diffrn_orient_matrix_UB_32 0.0213023000
_diffrn_orient_matrix_UB_33 -0.0089695000
_diffrn_radiation_monochromator graphite
_diffrn_radiation_probe x-ray
_diffrn_radiation_type 'Mo K\a'
_diffrn_radiation_wavelength 0.71073
_diffrn_reflns_av_R_equivalents 0.0641
_diffrn_reflns_av_unetI/netI 0.0577
_diffrn_reflns_Laue_measured_fraction_full 0.993
_diffrn_reflns_Laue_measured_fraction_max 0.994
_diffrn_reflns_limit_h_max 11
_diffrn_reflns_limit_h_min -10
_diffrn_reflns_limit_k_max 15
_diffrn_reflns_limit_k_min -14
_diffrn_reflns_limit_l_max 15
_diffrn_reflns_limit_l_min -16
_diffrn_reflns_number 10982
_diffrn_reflns_point_group_measured_fraction_full 0.985
_diffrn_reflns_point_group_measured_fraction_max 0.983
_diffrn_reflns_theta_full 25.242
_diffrn_reflns_theta_max 26.371
_diffrn_reflns_theta_min 3.538
_diffrn_source 'fine-focus sealed X-ray tube'
_diffrn_source_type 'Enhance (Mo) X-ray Source'
_exptl_absorpt_coefficient_mu 10.037
_exptl_absorpt_correction_T_max 0.109
_exptl_absorpt_correction_T_min 0.023
_exptl_absorpt_correction_type analytical
_exptl_absorpt_process_details
;
CrysAlisPro 1.171.41.113a (Rigaku Oxford Diffraction, 2021)
Analytical numeric absorption correction using a multifaceted crystal
model based on expressions derived by R.C. Clark & J.S. Reid.
(Clark, R. C. & Reid, J. S. (1995). Acta Cryst. A51, 887-897)
Empirical absorption correction using spherical harmonics,
implemented in SCALE3 ABSPACK scaling algorithm.
;
_exptl_crystal_colour colourless
_exptl_crystal_colour_primary colourless
_exptl_crystal_density_diffrn 3.261
_exptl_crystal_description block
_exptl_crystal_F_000 1240
_exptl_crystal_size_max 0.86
_exptl_crystal_size_mid 0.45
_exptl_crystal_size_min 0.34
_refine_diff_density_max 1.264
_refine_diff_density_min -1.196
_refine_diff_density_rms 0.222
_refine_ls_abs_structure_details
;
 Refined as an inversion twin.
;
_refine_ls_abs_structure_Flack 0.45(12)
_refine_ls_extinction_coef 0.0139(5)
_refine_ls_extinction_expression Fc^*^=kFc[1+0.001xFc^2^\l^3^/sin(2\q)]^-1/4^
_refine_ls_extinction_method 'SHELXL-2018/3 (Sheldrick 2018)'
_refine_ls_goodness_of_fit_ref 1.047
_refine_ls_hydrogen_treatment constr
_refine_ls_matrix_type full
_refine_ls_number_parameters 102
_refine_ls_number_reflns 2902
_refine_ls_number_restraints 0
_refine_ls_restrained_S_all 1.047
_refine_ls_R_factor_all 0.0461
_refine_ls_R_factor_gt 0.0408
_refine_ls_shift/su_max 0.000
_refine_ls_shift/su_mean 0.000
_refine_ls_structure_factor_coef Fsqd
_refine_ls_weighting_details 'w=1/[\s^2^(Fo^2^)+(0.0381P)^2^] where P=(Fo^2^+2Fc^2^)/3'
_refine_ls_weighting_scheme calc
_refine_ls_wR_factor_gt 0.0850
_refine_ls_wR_factor_ref 0.0883
_reflns_Friedel_coverage 0.713
_reflns_Friedel_fraction_full 0.973
_reflns_Friedel_fraction_max 0.968
_reflns_number_gt 2643
_reflns_number_total 2902
_reflns_threshold_expression 'I > 2\s(I)'
_cod_data_source_file d3sc03052k5.cif
_cod_data_source_block a
_cod_depositor_comments 'Adding full bibliography for 1569697--1569698.cif.'
_cod_database_code 1569697
_shelx_shelxl_version_number 2018/3
_chemical_oxdiff_formula (H12C4N2)CdI4
_shelx_space_group_comment
;
The symmetry employed for this shelxl refinement is uniquely defined
by the following loop, which should always be used as a source of
symmetry information in preference to the above space-group names.
They are only intended as comments.
;
_shelx_estimated_absorpt_t_max 0.132
_shelx_estimated_absorpt_t_min 0.042
_olex2_refinement_description
;
1. Twinned data refinement
 Scales: 0.55(12)
 0.45(12)
2. Fixed Uiso
 At 1.2 times of:
  All C(H,H) groups, All N(H,H) groups
3.a Secondary CH2 refined with riding coordinates:
 N2(H2A,H2B), N1(H1A,H1B), C1(H1C,H1D), C2(H2C,H2D), C4(H4A,H4B), C3(H3A,H3B)
;
_olex2_submission_special_instructions 'No special instructions were received'
_oxdiff_exptl_absorpt_empirical_details
;
Empirical correction (ABSPACK) includes:
- Absorption correction using spherical harmonics
- Frame scaling
;
_oxdiff_exptl_absorpt_empirical_full_max 1.416
_oxdiff_exptl_absorpt_empirical_full_min 0.699

loop_
_space_group_symop_operation_xyz
'x, y, z'
'-x+1/2, -y, z+1/2'
'-x, y+1/2, -z+1/2'
'x+1/2, -y+1/2, -z'

loop_
_atom_site_label
_atom_site_type_symbol
_atom_site_fract_x
_atom_site_fract_y
_atom_site_fract_z
_atom_site_U_iso_or_equiv
_atom_site_adp_type
_atom_site_occupancy
_atom_site_site_symmetry_order
_atom_site_calc_flag
_atom_site_refinement_flags_posn
_atom_site_refinement_flags_adp
_atom_site_refinement_flags_occupancy
_atom_site_disorder_assembly
_atom_site_disorder_group
I4 I 0.74133(11) 0.64827(7) 0.22314(7) 0.0358(3) Uani 1 1 d . . . . .
I2 I 0.96165(10) 0.38473(7) 0.40660(8) 0.0359(3) Uani 1 1 d . . . . .
I1 I 0.47166(11) 0.41751(8) 0.40387(8) 0.0391(3) Uani 1 1 d . . . . .
Cd1 Cd 0.73526(12) 0.53920(8) 0.40920(8) 0.0360(3) Uani 1 1 d . . . . .
I3 I 0.75859(14) 0.67437(8) 0.57722(8) 0.0487(3) Uani 1 1 d . . . . .
N2 N 0.4013(14) 0.5218(10) 0.1510(10) 0.042(3) Uani 1 1 d . . . . .
H2A H 0.428558 0.496743 0.212184 0.050 Uiso 1 1 calc R U . . .
H2B H 0.482795 0.537116 0.115515 0.050 Uiso 1 1 calc R U . . .
N1 N 0.0846(13) 0.5144(9) 0.1648(10) 0.034(3) Uani 1 1 d . . . . .
H1A H 0.057752 0.540106 0.103772 0.041 Uiso 1 1 calc R U . . .
H1B H 0.002707 0.499609 0.200119 0.041 Uiso 1 1 calc R U . . .
C1 C 0.1718(17) 0.4124(12) 0.1510(14) 0.043(4) Uani 1 1 d . . . . .
H1C H 0.114215 0.360043 0.111883 0.051 Uiso 1 1 calc R U . . .
H1D H 0.193064 0.380486 0.217393 0.051 Uiso 1 1 calc R U . . .
C2 C 0.3141(16) 0.4358(12) 0.0960(14) 0.041(4) Uani 1 1 d . . . . .
H2C H 0.372295 0.369373 0.091509 0.050 Uiso 1 1 calc R U . . .
H2D H 0.292761 0.460322 0.026926 0.050 Uiso 1 1 calc R U . . .
C4 C 0.3116(17) 0.6228(13) 0.1640(14) 0.044(4) Uani 1 1 d . . . . .
H4A H 0.288996 0.653543 0.097328 0.053 Uiso 1 1 calc R U . . .
H4B H 0.368214 0.676442 0.202268 0.053 Uiso 1 1 calc R U . . .
C3 C 0.1713(17) 0.5982(11) 0.2195(12) 0.035(3) Uani 1 1 d . . . . .
H3A H 0.193991 0.572527 0.288003 0.042 Uiso 1 1 calc R U . . .
H3B H 0.112968 0.664489 0.225611 0.042 Uiso 1 1 calc R U . . .

loop_
_atom_site_aniso_label
_atom_site_aniso_U_11
_atom_site_aniso_U_22
_atom_site_aniso_U_33
_atom_site_aniso_U_23
_atom_site_aniso_U_13
_atom_site_aniso_U_12
I4 0.0365(5) 0.0311(5) 0.0396(5) 0.0053(4) -0.0039(5) -0.0030(4)
I2 0.0408(5) 0.0369(5) 0.0300(5) -0.0009(4) -0.0001(5) 0.0064(4)
I1 0.0401(5) 0.0464(5) 0.0306(5) -0.0002(4) 0.0012(5) -0.0102(5)
Cd1 0.0381(6) 0.0356(5) 0.0343(5) -0.0019(4) -0.0001(6) -0.0009(5)
I3 0.0651(7) 0.0424(5) 0.0387(6) -0.0110(4) -0.0034(6) 0.0028(6)
N2 0.033(7) 0.054(8) 0.039(9) 0.003(7) -0.005(6) -0.004(6)
N1 0.032(6) 0.037(7) 0.032(7) -0.003(6) 0.007(5) 0.001(6)
C1 0.042(8) 0.026(8) 0.060(11) -0.005(7) 0.004(8) -0.005(7)
C2 0.040(8) 0.040(8) 0.044(9) -0.002(8) 0.009(7) 0.002(7)
C4 0.049(9) 0.034(8) 0.050(10) -0.011(8) 0.003(8) -0.011(7)
C3 0.049(8) 0.027(8) 0.029(8) -0.006(6) -0.003(7) 0.000(7)

loop_
_atom_type_symbol
_atom_type_description
_atom_type_scat_dispersion_real
_atom_type_scat_dispersion_imag
_atom_type_scat_source
C C 0.0033 0.0016 'International Tables Vol C Tables 4.2.6.8 and 6.1.1.4'
H H 0.0000 0.0000 'International Tables Vol C Tables 4.2.6.8 and 6.1.1.4'
Cd Cd -0.8075 1.2024 'International Tables Vol C Tables 4.2.6.8 and 6.1.1.4'
I I -0.4742 1.8119 'International Tables Vol C Tables 4.2.6.8 and 6.1.1.4'
N N 0.0061 0.0033 'International Tables Vol C Tables 4.2.6.8 and 6.1.1.4'

loop_
_exptl_crystal_face_index_h
_exptl_crystal_face_index_k
_exptl_crystal_face_index_l
_exptl_crystal_face_perp_dist
4 6 -16 0.2195
-2 8 -16 0.1795
-6 -5 16 0.1703
0 -8 17 0.2222
-1 3 -18 0.1730
-6 1 16 0.1541
-1 -3 -18 0.1564
-4 5 17 0.1654
1 13 12 0.1619
-12 -2 -6 0.3452
-2 -17 -2 0.1899
-3 16 -4 0.2485
-1 17 -4 0.1979
0 -15 9 0.2030
-8 -8 11 0.1648
12 -6 3 0.3836
-4 10 14 0.1666
0 -13 -12 0.1787
-2 16 6 0.1974
-2 -16 -7 0.1792
2 -16 -6 0.2219

loop_
_geom_angle_atom_site_label_1
_geom_angle_atom_site_label_2
_geom_angle_atom_site_label_3
_geom_angle
_geom_angle_site_symmetry_1
_geom_angle_site_symmetry_3
_geom_angle_publ_flag
I4 Cd1 I2 107.56(5) . . ?
I4 Cd1 I1 104.50(4) . . ?
I2 Cd1 I1 105.21(4) . . ?
I3 Cd1 I4 114.01(4) . . ?
I3 Cd1 I2 111.16(5) . . ?
I3 Cd1 I1 113.75(5) . . ?
H2A N2 H2B 108.1 . . ?
C2 N2 H2A 109.5 . . ?
C2 N2 H2B 109.5 . . ?
C4 N2 H2A 109.5 . . ?
C4 N2 H2B 109.5 . . ?
C4 N2 C2 110.6(11) . . ?
H1A N1 H1B 108.0 . . ?
C1 N1 H1A 109.4 . . ?
C1 N1 H1B 109.4 . . ?
C3 N1 H1A 109.4 . . ?
C3 N1 H1B 109.4 . . ?
C3 N1 C1 111.2(11) . . ?
N1 C1 H1C 109.5 . . ?
N1 C1 H1D 109.5 . . ?
N1 C1 C2 110.6(12) . . ?
H1C C1 H1D 108.1 . . ?
C2 C1 H1C 109.5 . . ?
C2 C1 H1D 109.5 . . ?
N2 C2 C1 110.9(13) . . ?
N2 C2 H2C 109.5 . . ?
N2 C2 H2D 109.5 . . ?
C1 C2 H2C 109.5 . . ?
C1 C2 H2D 109.5 . . ?
H2C C2 H2D 108.1 . . ?
N2 C4 H4A 109.5 . . ?
N2 C4 H4B 109.5 . . ?
N2 C4 C3 110.5(12) . . ?
H4A C4 H4B 108.1 . . ?
C3 C4 H4A 109.5 . . ?
C3 C4 H4B 109.5 . . ?
N1 C3 C4 110.9(12) . . ?
N1 C3 H3A 109.5 . . ?
N1 C3 H3B 109.5 . . ?
C4 C3 H3A 109.5 . . ?
C4 C3 H3B 109.5 . . ?
H3A C3 H3B 108.0 . . ?

loop_
_geom_bond_atom_site_label_1
_geom_bond_atom_site_label_2
_geom_bond_distance
_geom_bond_site_symmetry_2
_geom_bond_publ_flag
I4 Cd1 2.7714(13) . ?
I2 Cd1 2.7847(14) . ?
I1 Cd1 2.8089(14) . ?
Cd1 I3 2.7548(14) . ?
N2 H2A 0.8900 . ?
N2 H2B 0.8900 . ?
N2 C2 1.496(18) . ?
N2 C4 1.488(19) . ?
N1 H1A 0.8900 . ?
N1 H1B 0.8900 . ?
N1 C1 1.487(18) . ?
N1 C3 1.474(17) . ?
C1 H1C 0.9700 . ?
C1 H1D 0.9700 . ?
C1 C2 1.50(2) . ?
C2 H2C 0.9700 . ?
C2 H2D 0.9700 . ?
C4 H4A 0.9700 . ?
C4 H4B 0.9700 . ?
C4 C3 1.49(2) . ?
C3 H3A 0.9700 . ?
C3 H3B 0.9700 . ?

loop_
_geom_torsion_atom_site_label_1
_geom_torsion_atom_site_label_2
_geom_torsion_atom_site_label_3
_geom_torsion_atom_site_label_4
_geom_torsion
_geom_torsion_site_symmetry_1
_geom_torsion_site_symmetry_2
_geom_torsion_site_symmetry_3
_geom_torsion_site_symmetry_4
_geom_torsion_publ_flag
N2 C4 C3 N1 -57.5(17) . . . . ?
N1 C1 C2 N2 55.6(17) . . . . ?
C1 N1 C3 C4 57.4(16) . . . . ?
C2 N2 C4 C3 56.8(17) . . . . ?
C4 N2 C2 C1 -56.1(17) . . . . ?
C3 N1 C1 C2 -56.3(17) . . . . ?

loop_
_twin_individual_id
_twin_individual_mass_fraction_refined
1 0.55(12)
2 0.45(12)

loop_
_exptl_oxdiff_crystal_face_indexfrac_h
_exptl_oxdiff_crystal_face_indexfrac_k
_exptl_oxdiff_crystal_face_indexfrac_l
_exptl_oxdiff_crystal_face_x
_exptl_oxdiff_crystal_face_y
_exptl_oxdiff_crystal_face_z
3.9308 5.9842 -16.2813 -0.2329 -0.9725 -0.0090
-1.7332 8.2095 -15.9793 -0.2085 -0.8721 0.4428
-5.8293 -4.8296 15.5101 0.2294 0.9571 0.1770
-0.4067 -7.5660 16.5144 0.2234 0.9336 -0.2801
-0.7807 2.8657 -18.1013 0.0761 -0.9571 0.2795
-6.4672 1.1100 15.7868 -0.0738 0.9350 0.3469
-0.6025 -2.9092 -18.1110 0.3793 -0.9140 0.1438
-3.9085 5.2830 16.5667 -0.3713 0.8956 0.2449
0.7676 12.9028 12.1715 -0.8476 0.5189 0.1105
-11.8763 -1.5649 -6.4621 0.4651 -0.1106 0.8783
-2.0578 -16.9435 -1.8597 0.9775 0.0773 -0.1963
-3.1482 16.2041 -4.3643 -0.7317 -0.3029 0.6106
-0.9465 16.7434 -4.2144 -0.8191 -0.3393 0.4625
-0.4429 -15.0044 9.0514 0.7067 0.6037 -0.3690
-8.4428 -7.5076 11.1962 0.4894 0.8002 0.3465
11.6762 -6.3243 2.8895 0.0016 -0.0089 -1.0000
-3.9364 10.2504 13.6513 -0.6017 0.7032 0.3789
-0.3647 -13.0659 -12.0102 0.8440 -0.5165 -0.1444
-2.1496 16.1346 5.7254 -0.8701 0.2080 0.4469
-1.5175 -15.6937 -7.3426 0.9601 -0.2298 -0.1594
2.3823 -16.1122 -5.6017 0.8615 -0.2059 -0.4642
